data_2311213
loop_
_publ_author_name
'Usha, M. K.'
'Srinivas, H. T.'
'Kant, Rajni'
'Gupta, Vivek K.'
'Revannasiddaiah, D.'

_publ_section_title
;
 4-Cyano-3-fluoro-phenyl 4-(hexa-dec-yl-oxy)benzoate.
;
_journal_coeditor_code IS5333
_journal_issue 'Pt 3'
_journal_name_full 'Acta crystallographica. Section E, Structure reports online'
_journal_page_first o244
_journal_paper_doi 10.1107/S1600536814001871
_journal_volume 70
_journal_year 2014
_chemical_formula_iupac 'C30 H40 F N O3'
_chemical_formula_moiety 'C30 H40 F N O3'
_chemical_formula_sum 'C30 H40 F N O3'
_chemical_formula_weight 481.63
_chemical_name_systematic
;
4-Cyano-3-fluorophenyl 4-(hexadecyloxy)benzoate
;
_space_group_IT_number 14
_space_group_name_Hall '-P 2ybc'
_space_group_name_H-M_alt 'P 1 21/c 1'
_symmetry_cell_setting monoclinic
_symmetry_space_group_name_Hall '-P 2ybc'
_symmetry_space_group_name_H-M 'P 1 21/c 1'
_atom_sites_solution_hydrogens geom
_atom_sites_solution_primary direct
_atom_sites_solution_secondary difmap
_cell_angle_alpha 90
_cell_angle_beta 100.749(8)
_cell_angle_gamma 90
_cell_formula_units_Z 4
_cell_length_a 22.937(3)
_cell_length_b 9.2022(9)
_cell_length_c 13.2859(10)
_cell_measurement_reflns_used 2658
_cell_measurement_temperature 293
_cell_measurement_theta_max 28.90
_cell_measurement_theta_min 3.88
_cell_volume 2755.1(5)
_computing_cell_refinement 'CrysAlis PRO (Oxford Diffraction, 2010)'
_computing_data_collection 'CrysAlis PRO (Oxford Diffraction, 2010)'
_computing_data_reduction 'CrysAlis RED (Oxford Diffraction, 2010)'
_computing_molecular_graphics 'Mercury (Macrae <i>et al.</i>, 2008)'
_computing_publication_material 'PLATON (Spek, 2009)'
_computing_structure_refinement 'SHELXL97 (Sheldrick, 2008)'
_computing_structure_solution 'SHELXS97 (Sheldrick, 2008)'
_diffrn_ambient_temperature 293
_diffrn_detector_area_resol_mean 16.1049
_diffrn_measured_fraction_theta_full 0.995
_diffrn_measured_fraction_theta_max 0.995
_diffrn_measurement_device_type 'Oxford Diffraction Xcalibur Sapphire3'
_diffrn_measurement_method '\w scans'
_diffrn_radiation_monochromator graphite
_diffrn_radiation_source 'fine-focus sealed tube'
_diffrn_radiation_type MoK\a
_diffrn_radiation_wavelength 0.71073
_diffrn_reflns_av_R_equivalents 0.0465
_diffrn_reflns_av_sigmaI/netI 0.0837
_diffrn_reflns_limit_h_max 27
_diffrn_reflns_limit_h_min -28
_diffrn_reflns_limit_k_max 10
_diffrn_reflns_limit_k_min -11
_diffrn_reflns_limit_l_max 16
_diffrn_reflns_limit_l_min -15
_diffrn_reflns_number 10771
_diffrn_reflns_reduction_process
;
;
_diffrn_reflns_theta_full 26.00
_diffrn_reflns_theta_max 26.00
_diffrn_reflns_theta_min 3.62
_exptl_absorpt_coefficient_mu 0.078
_exptl_absorpt_correction_T_max 0.985
_exptl_absorpt_correction_T_min 0.596
_exptl_absorpt_correction_type multi-scan
_exptl_absorpt_process_details
;
(CrysAlis PRO; Oxford Diffraction, 2010)
;
_exptl_crystal_colour white
_exptl_crystal_density_diffrn 1.161
_exptl_crystal_density_method 'Not Measured'
_exptl_crystal_description block
_exptl_crystal_F_000 1040
_exptl_crystal_size_max 0.300
_exptl_crystal_size_mid 0.200
_exptl_crystal_size_min 0.200
_refine_diff_density_max 0.181
_refine_diff_density_min -0.117
_refine_ls_extinction_coef 0.0023(4)
_refine_ls_extinction_expression Fc^*^=kFc[1+0.001xFc^2^\l^3^/sin(2\q)]^-1/4^
_refine_ls_extinction_method 'SHELXL97 (Sheldrick, 2008)'
_refine_ls_goodness_of_fit_ref 0.957
_refine_ls_hydrogen_treatment constr
_refine_ls_matrix_type full
_refine_ls_number_parameters 318
_refine_ls_number_reflns 5379
_refine_ls_number_restraints 0
_refine_ls_restrained_S_all 0.957
_refine_ls_R_factor_all 0.1328
_refine_ls_R_factor_gt 0.0587
_refine_ls_shift/su_max 0.001
_refine_ls_shift/su_mean 0.000
_refine_ls_structure_factor_coef Fsqd
_refine_ls_weighting_details 'calc w=1/[\s^2^(Fo^2^)+(0.0429P)^2^] where P=(Fo^2^+2Fc^2^)/3'
_refine_ls_weighting_scheme calc
_refine_ls_wR_factor_gt 0.1133
_refine_ls_wR_factor_ref 0.1464
_reflns_number_gt 2448
_reflns_number_total 5379
_reflns_threshold_expression I>2\s(I)
_cod_data_source_file is5333sup1.cif
_cod_data_source_block I
_cod_original_sg_symbol_H-M 'P 21/c'
_cod_database_code 2311213

loop_
_symmetry_equiv_pos_site_id
_symmetry_equiv_pos_as_xyz
1 x,y,z
2 -x,1/2+y,1/2-z
3 -x,-y,-z
4 x,1/2-y,1/2+z

loop_
_atom_site_aniso_label
_atom_site_aniso_U_11
_atom_site_aniso_U_22
_atom_site_aniso_U_33
_atom_site_aniso_U_12
_atom_site_aniso_U_13
_atom_site_aniso_U_23
F3 0.1042(14) 0.1239(13) 0.0487(8) -0.0370(11) -0.0027(7) 0.0190(8)
O9 0.0806(14) 0.0730(11) 0.0487(9) -0.0020(10) -0.0230(8) -0.0015(8)
O10 0.0708(14) 0.0826(13) 0.0679(11) 0.0087(11) -0.0152(9) -0.0231(9)
O17 0.0810(14) 0.0649(10) 0.0495(9) 0.0109(10) -0.0241(8) -0.0055(8)
N8 0.088(2) 0.113(2) 0.0735(15) 0.0049(17) -0.0308(13) -0.0068(14)
C1 0.0608(18) 0.0662(16) 0.0429(13) 0.0007(14) -0.0068(11) -0.0036(12)
C2 0.0612(18) 0.0727(18) 0.0522(14) -0.0081(14) -0.0068(12) -0.0039(12)
C3 0.0663(19) 0.0713(17) 0.0440(14) -0.0041(15) -0.0018(12) 0.0036(12)
C4 0.0539(17) 0.0689(17) 0.0449(14) 0.0024(14) -0.0097(11) -0.0017(12)
C5 0.0604(19) 0.0788(19) 0.0674(16) -0.0109(15) -0.0075(13) 0.0036(14)
C6 0.068(2) 0.084(2) 0.0562(16) -0.0095(17) -0.0024(13) 0.0126(13)
C7 0.066(2) 0.0752(18) 0.0602(16) 0.0038(15) -0.0095(13) 0.0005(13)
C10 0.0503(16) 0.0657(16) 0.0479(14) 0.0009(14) -0.0018(11) -0.0016(12)
C11 0.0476(15) 0.0592(15) 0.0401(12) -0.0033(13) -0.0032(10) -0.0006(10)
C12 0.0632(18) 0.0571(15) 0.0538(14) 0.0046(14) -0.0057(12) -0.0109(11)
C13 0.0615(18) 0.0545(14) 0.0517(14) 0.0057(13) -0.0097(12) 0.0009(11)
C14 0.0558(16) 0.0604(15) 0.0393(12) 0.0032(13) -0.0081(11) -0.0006(11)
C15 0.089(2) 0.0554(15) 0.0524(14) 0.0084(15) -0.0160(13) -0.0069(11)
C16 0.0714(19) 0.0585(16) 0.0545(14) 0.0032(15) -0.0157(12) 0.0017(12)
C18 0.0574(17) 0.0617(15) 0.0437(13) 0.0033(13) -0.0056(11) -0.0002(11)
C19 0.0553(16) 0.0613(15) 0.0433(12) 0.0034(13) -0.0049(11) -0.0031(10)
C20 0.0601(17) 0.0562(14) 0.0414(12) 0.0014(13) -0.0062(11) 0.0006(10)
C21 0.0573(17) 0.0591(15) 0.0420(12) 0.0000(13) -0.0050(11) 0.0013(10)
C22 0.0601(17) 0.0524(14) 0.0443(12) 0.0026(13) -0.0045(11) -0.0014(10)
C23 0.0569(16) 0.0528(14) 0.0407(12) -0.0010(12) -0.0058(10) 0.0006(10)
C24 0.0580(17) 0.0526(14) 0.0430(12) 0.0034(12) -0.0054(11) -0.0027(10)
C25 0.0555(16) 0.0528(14) 0.0434(12) -0.0029(12) -0.0043(11) 0.0007(10)
C26 0.0582(17) 0.0554(14) 0.0424(12) 0.0039(13) -0.0058(11) -0.0010(10)
C27 0.0595(17) 0.0551(14) 0.0417(12) -0.0017(13) -0.0076(11) 0.0024(10)
C28 0.0586(17) 0.0583(15) 0.0415(12) 0.0015(13) -0.0062(11) 0.0019(10)
C29 0.0602(17) 0.0612(15) 0.0449(13) -0.0007(13) -0.0091(11) 0.0027(11)
C30 0.0672(19) 0.0622(16) 0.0426(13) 0.0079(14) -0.0105(11) -0.0003(11)
C31 0.0609(18) 0.0679(16) 0.0457(13) 0.0006(14) -0.0054(11) -0.0012(11)
C32 0.0667(19) 0.0728(17) 0.0504(14) 0.0111(15) -0.0114(12) -0.0042(12)
C33 0.084(2) 0.098(2) 0.0563(15) 0.0051(18) -0.0173(14) -0.0121(13)

loop_
_atom_site_type_symbol
_atom_site_label
_atom_site_fract_x
_atom_site_fract_y
_atom_site_fract_z
_atom_site_U_iso_or_equiv
_atom_site_thermal_displace_type
_atom_site_calc_flag
_atom_site_refinement_flags
_atom_site_occupancy
F F3 0.01653(7) 0.95837(17) -0.72555(9) 0.0945(7) Uani d . 1.000
O O9 0.08886(8) 0.82686(18) -0.37972(10) 0.0720(7) Uani d . 1.000
O O10 0.11933(8) 0.59458(19) -0.37524(11) 0.0774(7) Uani d . 1.000
O O17 0.25399(8) 0.84443(17) 0.05228(10) 0.0698(6) Uani d . 1.000
N N8 -0.10909(11) 0.7467(3) -0.81803(16) 0.0974(11) Uani d . 1.000
C C1 0.04873(11) 0.8036(3) -0.47032(16) 0.0588(9) Uani d . 1.000
C C2 0.05447(11) 0.8891(3) -0.55275(16) 0.0643(10) Uani d . 1.000
C C3 0.01283(11) 0.8727(3) -0.64102(16) 0.0621(10) Uani d . 1.000
C C4 -0.03311(11) 0.7750(3) -0.65010(16) 0.0583(9) Uani d . 1.000
C C5 -0.03811(12) 0.6914(3) -0.56497(17) 0.0714(10) Uani d . 1.000
C C6 0.00309(12) 0.7071(3) -0.47546(17) 0.0712(11) Uani d . 1.000
C C7 -0.07573(12) 0.7596(3) -0.74352(18) 0.0699(10) Uani d . 1.000
C C10 0.12016(11) 0.7104(3) -0.33365(16) 0.0560(9) Uani d . 1.000
C C11 0.15403(10) 0.7469(2) -0.23164(14) 0.0504(8) Uani d . 1.000
C C12 0.18556(11) 0.6385(3) -0.17480(15) 0.0602(9) Uani d . 1.000
C C13 0.21936(11) 0.6657(2) -0.07876(15) 0.0585(9) Uani d . 1.000
C C14 0.22127(11) 0.8039(2) -0.03907(15) 0.0540(8) Uani d . 1.000
C C15 0.18824(11) 0.9125(3) -0.09427(15) 0.0694(10) Uani d . 1.000
C C16 0.15494(11) 0.8840(3) -0.18988(15) 0.0650(10) Uani d . 1.000
C C18 0.28506(11) 0.7371(2) 0.11804(14) 0.0562(9) Uani d . 1.000
C C19 0.32012(11) 0.8146(2) 0.20936(14) 0.0551(8) Uani d . 1.000
C C20 0.35225(10) 0.7152(2) 0.29200(14) 0.0546(8) Uani d . 1.000
C C21 0.38807(11) 0.7963(2) 0.38133(14) 0.0546(9) Uani d . 1.000
C C22 0.42129(11) 0.7045(2) 0.46717(14) 0.0541(8) Uani d . 1.000
C C23 0.45679(11) 0.7898(2) 0.55487(14) 0.0521(8) Uani d . 1.000
C C24 0.49090(10) 0.7010(2) 0.64152(13) 0.0531(8) Uani d . 1.000
C C25 0.52575(10) 0.7893(2) 0.72853(13) 0.0523(8) Uani d . 1.000
C C26 0.56051(10) 0.7018(2) 0.81627(14) 0.0540(8) Uani d . 1.000
C C27 0.59459(10) 0.7921(2) 0.90214(14) 0.0543(8) Uani d . 1.000
C C28 0.62995(11) 0.7061(2) 0.99015(14) 0.0548(9) Uani d . 1.000
C C29 0.66382(11) 0.7978(2) 1.07614(14) 0.0579(9) Uani d . 1.000
C C30 0.69986(11) 0.7133(2) 1.16370(14) 0.0600(9) Uani d . 1.000
C C31 0.73187(11) 0.8036(2) 1.25108(15) 0.0601(9) Uani d . 1.000
C C32 0.76864(11) 0.7210(3) 1.33800(15) 0.0662(10) Uani d . 1.000
C C33 0.80091(12) 0.8162(3) 1.42314(16) 0.0834(11) Uani d . 1.000
H H2 0.08530 0.95560 -0.54900 0.0770 Uiso c R 1.000
H H5 -0.06900 0.62510 -0.56830 0.0860 Uiso c R 1.000
H H6 -0.00030 0.65150 -0.41840 0.0860 Uiso c R 1.000
H H12 0.18420 0.54470 -0.20130 0.0720 Uiso c R 1.000
H H13 0.24060 0.59100 -0.04150 0.0700 Uiso c R 1.000
H H15 0.18840 1.00550 -0.06690 0.0830 Uiso c R 1.000
H H16 0.13290 0.95810 -0.22650 0.0780 Uiso c R 1.000
H H18A 0.31150 0.68300 0.08270 0.0670 Uiso c R 1.000
H H18B 0.25730 0.66960 0.13970 0.0670 Uiso c R 1.000
H H19A 0.29340 0.87620 0.23890 0.0660 Uiso c R 1.000
H H19B 0.34900 0.87720 0.18620 0.0660 Uiso c R 1.000
H H20A 0.32340 0.65430 0.31670 0.0660 Uiso c R 1.000
H H20B 0.37850 0.65210 0.26260 0.0660 Uiso c R 1.000
H H21A 0.41650 0.85740 0.35560 0.0660 Uiso c R 1.000
H H21B 0.36150 0.86010 0.40950 0.0660 Uiso c R 1.000
H H22A 0.44800 0.64060 0.43950 0.0650 Uiso c R 1.000
H H22B 0.39300 0.64390 0.49370 0.0650 Uiso c R 1.000
H H23A 0.48460 0.85110 0.52790 0.0620 Uiso c R 1.000
H H23B 0.42990 0.85320 0.58240 0.0620 Uiso c R 1.000
H H24A 0.51820 0.63810 0.61440 0.0640 Uiso c R 1.000
H H24B 0.46320 0.63930 0.66870 0.0640 Uiso c R 1.000
H H25A 0.49840 0.85200 0.75550 0.0630 Uiso c R 1.000
H H25B 0.55320 0.85120 0.70110 0.0630 Uiso c R 1.000
H H26A 0.53320 0.63960 0.84390 0.0650 Uiso c R 1.000
H H26B 0.58820 0.63950 0.78960 0.0650 Uiso c R 1.000
H H27A 0.56680 0.85400 0.92890 0.0650 Uiso c R 1.000
H H27B 0.62160 0.85490 0.87430 0.0650 Uiso c R 1.000
H H28A 0.60300 0.64310 1.01800 0.0660 Uiso c R 1.000
H H28B 0.65790 0.64460 0.96360 0.0660 Uiso c R 1.000
H H29A 0.69030 0.86180 1.04790 0.0690 Uiso c R 1.000
H H29B 0.63570 0.85850 1.10310 0.0690 Uiso c R 1.000
H H30A 0.67360 0.64670 1.19010 0.0720 Uiso c R 1.000
H H30B 0.72890 0.65530 1.13700 0.0720 Uiso c R 1.000
H H31A 0.75760 0.87120 1.22430 0.0720 Uiso c R 1.000
H H31B 0.70270 0.86040 1.27820 0.0720 Uiso c R 1.000
H H32A 0.79760 0.66300 1.31120 0.0790 Uiso c R 1.000
H H32B 0.74300 0.65490 1.36630 0.0790 Uiso c R 1.000
H H33A 0.82760 0.87960 1.39650 0.1250 Uiso c R 1.000
H H33B 0.82300 0.75640 1.47610 0.1250 Uiso c R 1.000
H H33C 0.77260 0.87330 1.45090 0.1250 Uiso c R 1.000

loop_
_atom_type_symbol
_atom_type_description
_atom_type_scat_dispersion_real
_atom_type_scat_dispersion_imag
_atom_type_scat_source
C C 0.0033 0.0016 ' International Tables Vol C Tables 4.2.6.8 and 6.1.1.4'
H H 0.0000 0.0000 ' International Tables Vol C Tables 4.2.6.8 and 6.1.1.4'
F F 0.0171 0.0103 ' International Tables Vol C Tables 4.2.6.8 and 6.1.1.4'
N N 0.0061 0.0033 ' International Tables Vol C Tables 4.2.6.8 and 6.1.1.4'
O O 0.0106 0.0060 ' International Tables Vol C Tables 4.2.6.8 and 6.1.1.4'

loop_
_geom_angle_atom_site_label_1
_geom_angle_atom_site_label_2
_geom_angle_atom_site_label_3
_geom_angle
_geom_angle_publ_flag
C1 O9 C10 118.32(19) no
C14 O17 C18 119.38(16) no
O9 C1 C2 117.1(2) no
O9 C1 C6 121.5(2) no
C2 C1 C6 121.3(2) no
C1 C2 C3 117.5(2) no
F3 C3 C2 119.4(2) no
F3 C3 C4 117.56(19) no
C2 C3 C4 123.1(2) no
C3 C4 C5 118.0(2) no
C3 C4 C7 121.9(2) no
C5 C4 C7 120.2(2) no
C4 C5 C6 119.7(2) no
C1 C6 C5 120.4(2) no
N8 C7 C4 179.3(3) no
O9 C10 O10 121.9(2) no
O9 C10 C11 112.1(2) no
O10 C10 C11 126.0(2) no
C10 C11 C12 118.35(19) no
C10 C11 C16 123.1(2) no
C12 C11 C16 118.51(19) no
C11 C12 C13 121.5(2) no
C12 C13 C14 119.5(2) no
O17 C14 C13 124.83(19) no
O17 C14 C15 115.74(18) no
C13 C14 C15 119.4(2) no
C14 C15 C16 120.4(2) no
C11 C16 C15 120.6(2) no
O17 C18 C19 107.34(15) no
C18 C19 C20 114.45(16) no
C19 C20 C21 113.10(15) no
C20 C21 C22 116.25(16) no
C21 C22 C23 114.59(16) no
C22 C23 C24 115.84(16) no
C23 C24 C25 114.68(15) no
C24 C25 C26 115.43(15) no
C25 C26 C27 114.43(15) no
C26 C27 C28 115.06(16) no
C27 C28 C29 114.63(15) no
C28 C29 C30 115.12(16) no
C29 C30 C31 115.37(16) no
C30 C31 C32 115.92(17) no
C31 C32 C33 114.1(2) no
C1 C2 H2 121.00 no
C3 C2 H2 121.00 no
C4 C5 H5 120.00 no
C6 C5 H5 120.00 no
C1 C6 H6 120.00 no
C5 C6 H6 120.00 no
C11 C12 H12 119.00 no
C13 C12 H12 119.00 no
C12 C13 H13 120.00 no
C14 C13 H13 120.00 no
C14 C15 H15 120.00 no
C16 C15 H15 120.00 no
C11 C16 H16 120.00 no
C15 C16 H16 120.00 no
O17 C18 H18A 110.00 no
O17 C18 H18B 110.00 no
C19 C18 H18A 110.00 no
C19 C18 H18B 110.00 no
H18A C18 H18B 109.00 no
C18 C19 H19A 109.00 no
C18 C19 H19B 109.00 no
C20 C19 H19A 109.00 no
C20 C19 H19B 109.00 no
H19A C19 H19B 108.00 no
C19 C20 H20A 109.00 no
C19 C20 H20B 109.00 no
C21 C20 H20A 109.00 no
C21 C20 H20B 109.00 no
H20A C20 H20B 108.00 no
C20 C21 H21A 108.00 no
C20 C21 H21B 108.00 no
C22 C21 H21A 108.00 no
C22 C21 H21B 108.00 no
H21A C21 H21B 107.00 no
C21 C22 H22A 109.00 no
C21 C22 H22B 109.00 no
C23 C22 H22A 109.00 no
C23 C22 H22B 109.00 no
H22A C22 H22B 108.00 no
C22 C23 H23A 108.00 no
C22 C23 H23B 108.00 no
C24 C23 H23A 108.00 no
C24 C23 H23B 108.00 no
H23A C23 H23B 107.00 no
C23 C24 H24A 109.00 no
C23 C24 H24B 109.00 no
C25 C24 H24A 109.00 no
C25 C24 H24B 109.00 no
H24A C24 H24B 108.00 no
C24 C25 H25A 108.00 no
C24 C25 H25B 108.00 no
C26 C25 H25A 108.00 no
C26 C25 H25B 108.00 no
H25A C25 H25B 107.00 no
C25 C26 H26A 109.00 no
C25 C26 H26B 109.00 no
C27 C26 H26A 109.00 no
C27 C26 H26B 109.00 no
H26A C26 H26B 108.00 no
C26 C27 H27A 109.00 no
C26 C27 H27B 109.00 no
C28 C27 H27A 109.00 no
C28 C27 H27B 109.00 no
H27A C27 H27B 107.00 no
C27 C28 H28A 109.00 no
C27 C28 H28B 109.00 no
C29 C28 H28A 109.00 no
C29 C28 H28B 109.00 no
H28A C28 H28B 108.00 no
C28 C29 H29A 108.00 no
C28 C29 H29B 108.00 no
C30 C29 H29A 109.00 no
C30 C29 H29B 109.00 no
H29A C29 H29B 107.00 no
C29 C30 H30A 108.00 no
C29 C30 H30B 108.00 no
C31 C30 H30A 108.00 no
C31 C30 H30B 108.00 no
H30A C30 H30B 107.00 no
C30 C31 H31A 108.00 no
C30 C31 H31B 108.00 no
C32 C31 H31A 108.00 no
C32 C31 H31B 108.00 no
H31A C31 H31B 107.00 no
C31 C32 H32A 109.00 no
C31 C32 H32B 109.00 no
C33 C32 H32A 109.00 no
C33 C32 H32B 109.00 no
H32A C32 H32B 108.00 no
C32 C33 H33A 109.00 no
C32 C33 H33B 110.00 no
C32 C33 H33C 109.00 no
H33A C33 H33B 109.00 no
H33A C33 H33C 109.00 no
H33B C33 H33C 110.00 no

loop_
_geom_bond_atom_site_label_1
_geom_bond_atom_site_label_2
_geom_bond_distance
_geom_bond_publ_flag
F3 C3 1.388(3) no
O9 C1 1.389(3) no
O9 C10 1.369(3) no
O10 C10 1.199(3) no
O17 C14 1.355(2) no
O17 C18 1.419(2) no
N8 C7 1.139(3) no
C1 C2 1.375(3) no
C1 C6 1.365(4) no
C2 C3 1.376(3) no
C3 C4 1.373(4) no
C4 C5 1.390(3) no
C4 C7 1.437(3) no
C5 C6 1.382(3) no
C10 C11 1.470(3) no
C11 C12 1.373(3) no
C11 C16 1.377(3) no
C12 C13 1.387(3) no
C13 C14 1.374(3) no
C14 C15 1.380(3) no
C15 C16 1.380(3) no
C18 C19 1.505(3) no
C19 C20 1.511(3) no
C20 C21 1.509(3) no
C21 C22 1.507(3) no
C22 C23 1.511(3) no
C23 C24 1.506(3) no
C24 C25 1.514(3) no
C25 C26 1.515(3) no
C26 C27 1.507(3) no
C27 C28 1.516(3) no
C28 C29 1.513(3) no
C29 C30 1.511(3) no
C30 C31 1.503(3) no
C31 C32 1.503(3) no
C32 C33 1.511(3) no
C2 H2 0.9300 no
C5 H5 0.9300 no
C6 H6 0.9300 no
C12 H12 0.9300 no
C13 H13 0.9300 no
C15 H15 0.9300 no
C16 H16 0.9300 no
C18 H18A 0.9700 no
C18 H18B 0.9700 no
C19 H19A 0.9700 no
C19 H19B 0.9700 no
C20 H20A 0.9700 no
C20 H20B 0.9700 no
C21 H21A 0.9700 no
C21 H21B 0.9700 no
C22 H22A 0.9700 no
C22 H22B 0.9700 no
C23 H23A 0.9700 no
C23 H23B 0.9700 no
C24 H24A 0.9700 no
C24 H24B 0.9700 no
C25 H25A 0.9700 no
C25 H25B 0.9700 no
C26 H26A 0.9700 no
C26 H26B 0.9700 no
C27 H27A 0.9700 no
C27 H27B 0.9700 no
C28 H28A 0.9700 no
C28 H28B 0.9700 no
C29 H29A 0.9700 no
C29 H29B 0.9700 no
C30 H30A 0.9700 no
C30 H30B 0.9700 no
C31 H31A 0.9700 no
C31 H31B 0.9700 no
C32 H32A 0.9700 no
C32 H32B 0.9700 no
C33 H33A 0.9600 no
C33 H33B 0.9600 no
C33 H33C 0.9600 no

loop_
_geom_hbond_atom_site_label_D
_geom_hbond_atom_site_label_H
_geom_hbond_atom_site_label_A
_geom_hbond_site_symmetry_A
_geom_hbond_distance_DH
_geom_hbond_distance_HA
_geom_hbond_distance_DA
_geom_hbond_angle_DHA
_geom_hbond_publ_flag
C5 H5 O10 3_564 0.93 2.38 3.237(3) 153 yes

loop_
_geom_torsion_atom_site_label_1
_geom_torsion_atom_site_label_2
_geom_torsion_atom_site_label_3
_geom_torsion_atom_site_label_4
_geom_torsion
_geom_torsion_publ_flag
C10 O9 C1 C2 -126.7(3) no
C10 O9 C1 C6 57.7(3) no
C1 O9 C10 O10 9.4(3) no
C1 O9 C10 C11 -171.6(2) no
C18 O17 C14 C13 -5.9(3) no
C18 O17 C14 C15 174.4(2) no
C14 O17 C18 C19 176.4(2) no
O9 C1 C2 C3 -176.3(2) no
C6 C1 C2 C3 -0.7(4) no
O9 C1 C6 C5 176.6(2) no
C2 C1 C6 C5 1.1(4) no
C1 C2 C3 F3 179.1(2) no
C1 C2 C3 C4 -0.6(4) no
F3 C3 C4 C5 -178.3(2) no
F3 C3 C4 C7 0.7(4) no
C2 C3 C4 C5 1.4(4) no
C2 C3 C4 C7 -179.6(3) no
C3 C4 C5 C6 -0.9(4) no
C7 C4 C5 C6 -180.0(2) no
C4 C5 C6 C1 -0.3(4) no
O9 C10 C11 C12 177.3(2) no
O9 C10 C11 C16 -1.7(3) no
O10 C10 C11 C12 -3.7(4) no
O10 C10 C11 C16 177.3(2) no
C10 C11 C12 C13 178.8(2) no
C16 C11 C12 C13 -2.1(4) no
C10 C11 C16 C15 -179.1(2) no
C12 C11 C16 C15 1.9(4) no
C11 C12 C13 C14 0.3(4) no
C12 C13 C14 O17 -178.0(2) no
C12 C13 C14 C15 1.7(4) no
O17 C14 C15 C16 177.8(2) no
C13 C14 C15 C16 -2.0(4) no
C14 C15 C16 C11 0.1(4) no
O17 C18 C19 C20 175.26(19) no
C18 C19 C20 C21 178.7(2) no
C19 C20 C21 C22 179.8(2) no
C20 C21 C22 C23 179.8(2) no
C21 C22 C23 C24 -179.5(2) no
C22 C23 C24 C25 -179.67(19) no
C23 C24 C25 C26 -179.82(19) no
C24 C25 C26 C27 -179.73(19) no
C25 C26 C27 C28 -179.58(19) no
C26 C27 C28 C29 -179.8(2) no
C27 C28 C29 C30 -179.3(2) no
C28 C29 C30 C31 -177.9(2) no
C29 C30 C31 C32 -179.1(2) no
C30 C31 C32 C33 178.9(2) no
